data_4064511
loop_
_publ_author_name
'Wicker, Benjamin F.'
'Scott, Jennifer'
'Fout, Alison R.'
'Pink, Maren'
'Mindiola, Daniel J.'

_publ_section_title
;
 Atom-Economical Route to Substituted Pyridines via a Scandium Imide
;
_journal_issue 9
_journal_name_full Organometallics
_journal_page_first 2453
_journal_paper_doi 10.1021/om2001537
_journal_volume 30
_journal_year 2011
_chemical_formula_moiety 'C61 H91 N4 P2 Sc'
_chemical_formula_sum 'C61 H91 N4 P2 Sc'
_chemical_formula_weight 987.28
_chemical_name_systematic
; 
 ? 
;
_space_group_IT_number 2
_symmetry_cell_setting triclinic
_symmetry_space_group_name_Hall '-P 1'
_symmetry_space_group_name_H-M 'P -1'
_atom_sites_solution_hydrogens geom
_atom_sites_solution_primary direct
_atom_sites_solution_secondary difmap
_audit_creation_method SHELXL-97
_cell_angle_alpha 74.525(2)
_cell_angle_beta 74.729(2)
_cell_angle_gamma 68.528(2)
_cell_formula_units_Z 2
_cell_length_a 12.5519(13)
_cell_length_b 13.9454(14)
_cell_length_c 18.719(2)
_cell_measurement_reflns_used 4205
_cell_measurement_temperature 150(2)
_cell_measurement_theta_max 23.00
_cell_measurement_theta_min 2.28
_cell_volume 2888.0(5)
_computing_cell_refinement 'APEX II v2009.5.0 (Bruker, 2009)'
_computing_data_collection 'APEX II v2009.5.0 (Bruker, 2009)'
_computing_data_reduction 'APEX II v2009.5.0 (Bruker, 2009)'
_computing_molecular_graphics 'SHELXTL (Bruker, 2008)'
_computing_publication_material 'SHELXTL (Bruker, 2008)'
_computing_structure_refinement 'SHELXL-97 (Sheldrick, 2008)'
_computing_structure_solution 'SIR-2004 (Burla et al., 2005)'
_diffrn_ambient_temperature 150(2)
_diffrn_detector 'CCD area detector'
_diffrn_detector_area_resol_mean 83.33
_diffrn_detector_type 'Bruker APEXII'
_diffrn_measured_fraction_theta_full 0.989
_diffrn_measured_fraction_theta_max 0.989
_diffrn_measurement_details '0.30 degree frames measured for 60 seconds each'
_diffrn_measurement_device 'APEX Kappa Duo'
_diffrn_measurement_device_type Kappa
_diffrn_measurement_method 'omega and phi scans'
_diffrn_radiation_monochromator graphite
_diffrn_radiation_source 'fine-focus sealed tube'
_diffrn_radiation_type MoK\a
_diffrn_radiation_wavelength 0.71073
_diffrn_reflns_av_R_equivalents 0.0769
_diffrn_reflns_av_sigmaI/netI 0.0838
_diffrn_reflns_limit_h_max 14
_diffrn_reflns_limit_h_min -14
_diffrn_reflns_limit_k_max 16
_diffrn_reflns_limit_k_min -16
_diffrn_reflns_limit_l_max 22
_diffrn_reflns_limit_l_min -22
_diffrn_reflns_number 37526
_diffrn_reflns_theta_full 25.04
_diffrn_reflns_theta_max 25.04
_diffrn_reflns_theta_min 1.60
_exptl_absorpt_coefficient_mu 0.223
_exptl_absorpt_correction_T_max 0.9716
_exptl_absorpt_correction_T_min 0.9610
_exptl_absorpt_correction_type multi-scan
_exptl_absorpt_process_details 'SADABS, R. Blessing; 1995'
_exptl_crystal_colour yellow
_exptl_crystal_density_diffrn 1.135
_exptl_crystal_density_method 'not measured'
_exptl_crystal_description block
_exptl_crystal_F_000 1072
_exptl_crystal_size_max 0.18
_exptl_crystal_size_mid 0.17
_exptl_crystal_size_min 0.13
_refine_diff_density_max 0.800
_refine_diff_density_min -0.577
_refine_diff_density_rms 0.068
_refine_ls_extinction_method none
_refine_ls_goodness_of_fit_ref 1.027
_refine_ls_hydrogen_treatment constr
_refine_ls_matrix_type full
_refine_ls_number_parameters 623
_refine_ls_number_reflns 10102
_refine_ls_number_restraints 58
_refine_ls_restrained_S_all 1.052
_refine_ls_R_factor_all 0.1070
_refine_ls_R_factor_gt 0.0612
_refine_ls_shift/su_max 0.000
_refine_ls_shift/su_mean 0.000
_refine_ls_structure_factor_coef Fsqd
_refine_ls_weighting_details 'calc w=1/[\s^2^(Fo^2^)+(0.0828P)^2^+1.3666P] where P=(Fo^2^+2Fc^2^)/3'
_refine_ls_weighting_scheme calc
_refine_ls_wR_factor_gt 0.1470
_refine_ls_wR_factor_ref 0.1696
_reflns_number_gt 6552
_reflns_number_total 10102
_reflns_threshold_expression >2sigma(I)
_cod_data_source_file om2001537_si_003.cif
_cod_data_source_block 3a
_cod_depositor_comments
;
The following automatic conversions were performed:

'_symmetry_cell_setting' value 'Triclinic' changed to 'triclinic'
according to /home/saulius/struct/CIF-dictionaries/cif_core.dic
dictionary named 'cif_core.dic' version 2.4.1 from 2010-06-29.

Automatic conversion script
Id: cif_fix_values 1715 2011-07-08 13:25:40Z adriana 

The following automatic conversions were performed:

'_exptl_absorpt_correction_type' value 'multi-scans' was replaced
with the value 'multi-scan' as specified in the replacement file
'src/cod-tools/trunk/data/replacement-values/replacement_values.lst'.

Automatic conversion script
Id: cif_fix_values 5376 2017-05-30 11:51:03Z andrius 
;
_cod_original_cell_volume 2888.1(5)
_cod_original_sg_symbol_H-M P-1
_cod_database_code 4064511

loop_
_symmetry_equiv_pos_as_xyz
'x, y, z'
'-x, -y, -z'

loop_
_atom_site_label
_atom_site_type_symbol
_atom_site_fract_x
_atom_site_fract_y
_atom_site_fract_z
_atom_site_U_iso_or_equiv
_atom_site_adp_type
_atom_site_occupancy
_atom_site_symmetry_multiplicity
_atom_site_calc_flag
_atom_site_refinement_flags
_atom_site_disorder_assembly
_atom_site_disorder_group
Sc1 Sc 0.76971(6) 0.48797(5) 0.30225(4) 0.02022(18) Uani 1 1 d . . .
P1 P 0.62293(8) 0.42620(7) 0.25220(5) 0.0226(2) Uani 1 1 d . . .
P2 P 0.99527(8) 0.49247(7) 0.27359(5) 0.0239(2) Uani 1 1 d . . .
N1 N 0.8597(2) 0.4309(2) 0.19918(16) 0.0229(7) Uani 1 1 d . . .
N2 N 0.8325(2) 0.3381(2) 0.38267(15) 0.0223(7) Uani 1 1 d . . .
N3 N 1.0392(3) 0.0800(2) 0.39770(17) 0.0295(7) Uani 1 1 d . . .
N4 N 0.6900(2) 0.6433(2) 0.25674(17) 0.0263(7) Uani 1 1 d . . .
H4N H 0.6614 0.6424 0.2189 0.043(12) Uiso 1 1 calc R . .
C1 C 1.0298(3) 0.6000(3) 0.1976(2) 0.0315(9) Uani 1 1 d . . .
H1 H 1.0015 0.5979 0.1530 0.038 Uiso 1 1 calc R . .
C2 C 1.1607(4) 0.5830(3) 0.1716(3) 0.0454(11) Uani 1 1 d . . .
H2A H 1.1737 0.6335 0.1253 0.068 Uiso 1 1 calc R . .
H2B H 1.2005 0.5115 0.1620 0.068 Uiso 1 1 calc R . .
H2C H 1.1915 0.5931 0.2111 0.068 Uiso 1 1 calc R . .
C3 C 0.9641(4) 0.7085(3) 0.2157(3) 0.0472(11) Uani 1 1 d . . .
H3A H 0.9667 0.7613 0.1693 0.071 Uiso 1 1 calc R . .
H3B H 1.0002 0.7210 0.2514 0.071 Uiso 1 1 calc R . .
H3C H 0.8828 0.7134 0.2382 0.071 Uiso 1 1 calc R . .
C4 C 1.0889(3) 0.4628(3) 0.3435(2) 0.0308(9) Uani 1 1 d . . .
H4 H 1.1718 0.4467 0.3166 0.037 Uiso 1 1 calc R . .
C5 C 1.0596(4) 0.5565(3) 0.3808(3) 0.0459(11) Uani 1 1 d . . .
H5A H 1.1071 0.5372 0.4195 0.069 Uiso 1 1 calc R . .
H5B H 0.9769 0.5769 0.4042 0.069 Uiso 1 1 calc R . .
H5C H 1.0757 0.6155 0.3427 0.069 Uiso 1 1 calc R . .
C6 C 1.0766(4) 0.3666(3) 0.4033(2) 0.0420(11) Uani 1 1 d . . .
H6A H 1.1333 0.3467 0.4362 0.063 Uiso 1 1 calc R . .
H6B H 1.0908 0.3082 0.3785 0.063 Uiso 1 1 calc R . .
H6C H 0.9977 0.3832 0.4334 0.063 Uiso 1 1 calc R . .
C7 C 1.0554(3) 0.3824(3) 0.22367(19) 0.0224(8) Uani 1 1 d . . .
C8 C 1.1711(3) 0.3157(3) 0.2170(2) 0.0266(8) Uani 1 1 d . . .
H8 H 1.2230 0.3264 0.2408 0.032 Uiso 1 1 calc R . .
C9 C 1.2127(3) 0.2344(3) 0.1768(2) 0.0276(8) Uani 1 1 d . . .
C10 C 1.3378(3) 0.1626(3) 0.1700(2) 0.0372(10) Uani 1 1 d . . .
H10A H 1.3726 0.1623 0.1166 0.056 Uiso 1 1 calc R . .
H10B H 1.3396 0.0912 0.1962 0.056 Uiso 1 1 calc R . .
H10C H 1.3820 0.1878 0.1927 0.056 Uiso 1 1 calc R . .
C11 C 1.1345(3) 0.2221(3) 0.1421(2) 0.0291(9) Uani 1 1 d . . .
H11 H 1.1604 0.1675 0.1141 0.035 Uiso 1 1 calc R . .
C12 C 1.0209(3) 0.2868(3) 0.1471(2) 0.0294(9) Uani 1 1 d . . .
H12 H 0.9705 0.2761 0.1221 0.035 Uiso 1 1 calc R . .
C13 C 0.9771(3) 0.3689(3) 0.18849(19) 0.0235(8) Uani 1 1 d . . .
C14 C 0.8006(3) 0.4616(3) 0.13850(19) 0.0226(8) Uani 1 1 d . . .
C15 C 0.8519(3) 0.4900(3) 0.0631(2) 0.0310(9) Uani 1 1 d . . .
H15 H 0.9329 0.4813 0.0508 0.037 Uiso 1 1 calc R . .
C16 C 0.7866(3) 0.5305(3) 0.0065(2) 0.0329(9) Uani 1 1 d . . .
H16 H 0.8239 0.5490 -0.0439 0.039 Uiso 1 1 calc R . .
C17 C 0.6682(3) 0.5447(3) 0.0213(2) 0.0306(9) Uani 1 1 d . . .
C18 C 0.5967(4) 0.5905(4) -0.0407(2) 0.0445(11) Uani 1 1 d . . .
H18A H 0.5137 0.6119 -0.0182 0.067 Uiso 1 1 calc R . .
H18B H 0.6132 0.5375 -0.0710 0.067 Uiso 1 1 calc R . .
H18C H 0.6170 0.6516 -0.0730 0.067 Uiso 1 1 calc R . .
C19 C 0.6170(3) 0.5150(3) 0.0957(2) 0.0284(9) Uani 1 1 d . . .
H19 H 0.5361 0.5234 0.1072 0.034 Uiso 1 1 calc R . .
C20 C 0.6806(3) 0.4734(3) 0.15411(19) 0.0223(8) Uani 1 1 d . . .
C21 C 0.6609(4) 0.2841(3) 0.2523(2) 0.0330(9) Uani 1 1 d . . .
H21 H 0.7444 0.2616 0.2268 0.040 Uiso 1 1 calc R . .
C22 C 0.5939(5) 0.2623(3) 0.2045(3) 0.0536(13) Uani 1 1 d . . .
H22A H 0.6229 0.1874 0.2027 0.080 Uiso 1 1 calc R . .
H22B H 0.6050 0.3032 0.1533 0.080 Uiso 1 1 calc R . .
H22C H 0.5109 0.2824 0.2269 0.080 Uiso 1 1 calc R . .
C23 C 0.6568(4) 0.2155(3) 0.3314(2) 0.0457(11) Uani 1 1 d . . .
H23A H 0.6957 0.1416 0.3273 0.069 Uiso 1 1 calc R . .
H23B H 0.5755 0.2256 0.3565 0.069 Uiso 1 1 calc R . .
H23C H 0.6966 0.2355 0.3609 0.069 Uiso 1 1 calc R . .
C24 C 0.4624(3) 0.4829(3) 0.2643(2) 0.0291(9) Uani 1 1 d . . .
H24 H 0.4352 0.4661 0.2248 0.035 Uiso 1 1 calc R . .
C25 C 0.4263(3) 0.6023(3) 0.2561(2) 0.0400(10) Uani 1 1 d . . .
H25A H 0.3412 0.6319 0.2633 0.060 Uiso 1 1 calc R . .
H25B H 0.4605 0.6325 0.2056 0.060 Uiso 1 1 calc R . .
H25C H 0.4541 0.6189 0.2941 0.060 Uiso 1 1 calc R . .
C26 C 0.4077(3) 0.4350(4) 0.3424(2) 0.0447(11) Uani 1 1 d . . .
H26A H 0.3259 0.4774 0.3546 0.067 Uiso 1 1 calc R . .
H26B H 0.4498 0.4337 0.3801 0.067 Uiso 1 1 calc R . .
H26C H 0.4123 0.3633 0.3425 0.067 Uiso 1 1 calc R . .
C27 C 0.6620(3) 0.7489(3) 0.2601(2) 0.0259(8) Uani 1 1 d . . .
C28 C 0.6403(3) 0.8298(3) 0.1956(2) 0.0311(9) Uani 1 1 d . . .
C29 C 0.6256(4) 0.9323(3) 0.2010(3) 0.0435(11) Uani 1 1 d . . .
H29 H 0.6131 0.9868 0.1580 0.052 Uiso 1 1 calc R . .
C30 C 0.6289(4) 0.9560(3) 0.2666(3) 0.0448(11) Uani 1 1 d . . .
H30 H 0.6199 1.0260 0.2685 0.054 Uiso 1 1 calc R . .
C31 C 0.6452(3) 0.8781(3) 0.3304(2) 0.0365(10) Uani 1 1 d . . .
H31 H 0.6469 0.8953 0.3758 0.044 Uiso 1 1 calc R . .
C32 C 0.6590(3) 0.7749(3) 0.3287(2) 0.0270(8) Uani 1 1 d . . .
C33 C 0.6401(4) 0.8047(3) 0.1219(2) 0.0404(10) Uani 1 1 d . . .
H33 H 0.6079 0.7451 0.1346 0.048 Uiso 1 1 calc R . .
C34 C 0.5637(5) 0.8952(4) 0.0721(3) 0.0754(17) Uani 1 1 d . . .
H34A H 0.4893 0.9276 0.1032 0.113 Uiso 1 1 calc R . .
H34B H 0.5494 0.8684 0.0334 0.113 Uiso 1 1 calc R . .
H34C H 0.6034 0.9477 0.0478 0.113 Uiso 1 1 calc R . .
C35 C 0.7637(4) 0.7675(4) 0.0772(3) 0.0565(13) Uani 1 1 d . . .
H35A H 0.8115 0.7074 0.1085 0.085 Uiso 1 1 calc R . .
H35B H 0.7975 0.8247 0.0627 0.085 Uiso 1 1 calc R . .
H35C H 0.7614 0.7466 0.0318 0.085 Uiso 1 1 calc R . .
C36 C 0.6698(3) 0.6911(3) 0.3991(2) 0.0292(9) Uani 1 1 d . . .
H36 H 0.7319 0.6267 0.3842 0.035 Uiso 1 1 calc R . .
C37 C 0.5567(3) 0.6637(3) 0.4289(2) 0.0350(9) Uani 1 1 d . . .
H37A H 0.5346 0.6475 0.3881 0.052 Uiso 1 1 calc R . .
H37B H 0.4947 0.7235 0.4476 0.052 Uiso 1 1 calc R . .
H37C H 0.5682 0.6025 0.4700 0.052 Uiso 1 1 calc R . .
C38 C 0.7052(4) 0.7166(3) 0.4620(2) 0.0467(11) Uani 1 1 d . . .
H38A H 0.7741 0.7395 0.4415 0.070 Uiso 1 1 calc R . .
H38B H 0.7231 0.6538 0.5014 0.070 Uiso 1 1 calc R . .
H38C H 0.6410 0.7728 0.4834 0.070 Uiso 1 1 calc R . .
C39 C 0.7500(3) 0.4099(3) 0.4223(2) 0.0261(8) Uani 1 1 d . . .
C40 C 0.7227(3) 0.3782(3) 0.5003(2) 0.0348(9) Uani 1 1 d . . .
H40 H 0.6656 0.4266 0.5295 0.042 Uiso 1 1 calc R . .
C41 C 0.7771(4) 0.2776(3) 0.5363(2) 0.0409(11) Uani 1 1 d . . .
H41 H 0.7572 0.2570 0.5894 0.049 Uiso 1 1 calc R . .
C42 C 0.8606(3) 0.2077(3) 0.4939(2) 0.0329(9) Uani 1 1 d . . .
H42 H 0.8985 0.1384 0.5175 0.039 Uiso 1 1 calc R . .
C43 C 0.8883(3) 0.2397(3) 0.41680(19) 0.0246(8) Uani 1 1 d . . .
C44 C 0.9813(3) 0.1715(3) 0.3691(2) 0.0266(8) Uani 1 1 d . . .
H44 H 0.9982 0.1963 0.3162 0.032 Uiso 1 1 calc R . .
C45 C 1.1320(3) 0.0157(3) 0.3508(2) 0.0274(8) Uani 1 1 d . . .
C46 C 1.1080(3) -0.0285(3) 0.3002(2) 0.0344(9) Uani 1 1 d . . .
C47 C 1.2025(4) -0.0958(3) 0.2602(2) 0.0402(10) Uani 1 1 d . . .
H47 H 1.1891 -0.1269 0.2254 0.048 Uiso 1 1 calc R . .
C48 C 1.3150(4) -0.1183(3) 0.2698(2) 0.0375(10) Uani 1 1 d . . .
H48 H 1.3780 -0.1631 0.2409 0.045 Uiso 1 1 calc R . .
C49 C 1.3362(3) -0.0763(3) 0.3208(2) 0.0354(10) Uani 1 1 d . . .
H49 H 1.4138 -0.0934 0.3276 0.043 Uiso 1 1 calc R . .
C50 C 1.2451(3) -0.0085(3) 0.3632(2) 0.0305(9) Uani 1 1 d . . .
C51 C 0.9843(4) -0.0102(3) 0.2930(3) 0.0467(11) Uani 1 1 d . . .
H51 H 0.9374 0.0617 0.3034 0.056 Uiso 1 1 calc R . .
C52 C 0.9332(5) -0.0876(5) 0.3542(3) 0.0733(17) Uani 1 1 d . . .
H52A H 0.8531 -0.0751 0.3493 0.110 Uiso 1 1 calc R . .
H52B H 0.9333 -0.0777 0.4040 0.110 Uiso 1 1 calc R . .
H52C H 0.9804 -0.1596 0.3482 0.110 Uiso 1 1 calc R . .
C53 C 0.9696(5) -0.0127(4) 0.2160(3) 0.0655(15) Uani 1 1 d . . .
H53A H 1.0036 0.0367 0.1776 0.098 Uiso 1 1 calc R . .
H53B H 0.8865 0.0073 0.2150 0.098 Uiso 1 1 calc R . .
H53C H 1.0093 -0.0838 0.2053 0.098 Uiso 1 1 calc R . .
C54 C 1.2695(3) 0.0393(3) 0.4191(2) 0.0383(10) Uani 1 1 d . . .
H54 H 1.1927 0.0781 0.4472 0.046 Uiso 1 1 calc R . .
C55 C 1.3372(4) -0.0437(4) 0.4769(3) 0.0562(13) Uani 1 1 d . . .
H55A H 1.2929 -0.0916 0.5049 0.084 Uiso 1 1 calc R . .
H55B H 1.3494 -0.0095 0.5121 0.084 Uiso 1 1 calc R . .
H55C H 1.4128 -0.0835 0.4508 0.084 Uiso 1 1 calc R . .
C56 C 1.3338(4) 0.1180(3) 0.3787(3) 0.0514(12) Uani 1 1 d . . .
H56A H 1.2879 0.1729 0.3435 0.077 Uiso 1 1 calc R . .
H56B H 1.4097 0.0820 0.3507 0.077 Uiso 1 1 calc R . .
H56C H 1.3453 0.1497 0.4157 0.077 Uiso 1 1 calc R . .
C1S C 0.6478(9) 0.2125(8) -0.0693(5) 0.081(2) Uiso 0.619(5) 1 d PDU A 1
H1S1 H 0.5647 0.2505 -0.0685 0.122 Uiso 0.619(5) 1 calc PR A 1
H1S2 H 0.6713 0.1529 -0.0947 0.122 Uiso 0.619(5) 1 calc PR A 1
H1S3 H 0.6931 0.2597 -0.0966 0.122 Uiso 0.619(5) 1 calc PR A 1
C2S C 0.6700(13) 0.1725(13) 0.0113(8) 0.159(5) Uiso 0.619(5) 1 d PDU A 1
H2S1 H 0.6456 0.2321 0.0377 0.191 Uiso 0.619(5) 1 calc PR A 1
H2S2 H 0.6248 0.1244 0.0393 0.191 Uiso 0.619(5) 1 calc PR A 1
C3S C 0.7935(16) 0.1177(17) 0.0080(14) 0.232(7) Uiso 0.619(5) 1 d PDU A 1
H3S1 H 0.8364 0.1153 -0.0444 0.278 Uiso 0.619(5) 1 calc PR A 1
H3S2 H 0.8091 0.0457 0.0384 0.278 Uiso 0.619(5) 1 calc PR A 1
C4S C 0.8208(11) 0.1926(12) 0.0442(8) 0.131(4) Uiso 0.619(5) 1 d PDU A 1
H4S1 H 0.7707 0.2662 0.0316 0.157 Uiso 0.619(5) 1 calc PR A 1
H4S2 H 0.8126 0.1703 0.0996 0.157 Uiso 0.619(5) 1 calc PR A 1
C5S C 0.9489(10) 0.1779(11) 0.0055(8) 0.118(4) Uiso 0.619(5) 1 d PDU A 1
H5S1 H 0.9770 0.2257 0.0199 0.176 Uiso 0.619(5) 1 calc PR A 1
H5S2 H 0.9547 0.1933 -0.0494 0.176 Uiso 0.619(5) 1 calc PR A 1
H5S3 H 0.9965 0.1053 0.0213 0.176 Uiso 0.619(5) 1 calc PR A 1
C1D C 0.7448(15) 0.1686(12) -0.0635(9) 0.081(2) Uiso 0.381(5) 1 d PDU A 2
H1D1 H 0.7195 0.1755 -0.1104 0.122 Uiso 0.381(5) 1 calc PR A 2
H1D2 H 0.8148 0.1897 -0.0752 0.122 Uiso 0.381(5) 1 calc PR A 2
H1D3 H 0.6825 0.2137 -0.0314 0.122 Uiso 0.381(5) 1 calc PR A 2
C2D C 0.770(2) 0.0622(15) -0.0248(13) 0.159(5) Uiso 0.381(5) 1 d PDU A 2
H2D1 H 0.8356 0.0131 -0.0533 0.191 Uiso 0.381(5) 1 calc PR A 2
H2D2 H 0.7014 0.0376 -0.0084 0.191 Uiso 0.381(5) 1 calc PR A 2
C3D C 0.805(3) 0.087(3) 0.0405(13) 0.232(7) Uiso 0.381(5) 1 d PDU A 2
H3D1 H 0.8345 0.0241 0.0787 0.278 Uiso 0.381(5) 1 calc PR A 2
H3D2 H 0.7443 0.1436 0.0645 0.278 Uiso 0.381(5) 1 calc PR A 2
C4D C 0.9023(18) 0.1224(17) -0.0194(12) 0.131(4) Uiso 0.381(5) 1 d PDU A 2
H4D1 H 0.9797 0.0679 -0.0200 0.157 Uiso 0.381(5) 1 calc PR A 2
H4D2 H 0.8836 0.1461 -0.0707 0.157 Uiso 0.381(5) 1 calc PR A 2
C5D C 0.891(2) 0.2146(16) 0.0166(13) 0.118(4) Uiso 0.381(5) 1 d PDU A 2
H5D1 H 0.9527 0.2454 -0.0103 0.176 Uiso 0.381(5) 1 calc PR A 2
H5D2 H 0.8984 0.1886 0.0697 0.176 Uiso 0.381(5) 1 calc PR A 2
H5D3 H 0.8148 0.2682 0.0131 0.176 Uiso 0.381(5) 1 calc PR A 2

loop_
_atom_site_aniso_label
_atom_site_aniso_U_11
_atom_site_aniso_U_22
_atom_site_aniso_U_33
_atom_site_aniso_U_23
_atom_site_aniso_U_13
_atom_site_aniso_U_12
Sc1 0.0216(4) 0.0186(3) 0.0184(4) -0.0013(3) -0.0048(3) -0.0049(3)
P1 0.0247(5) 0.0235(5) 0.0199(5) -0.0008(4) -0.0051(4) -0.0095(4)
P2 0.0232(5) 0.0238(5) 0.0256(5) -0.0047(4) -0.0058(4) -0.0076(4)
N1 0.0208(16) 0.0254(16) 0.0223(16) -0.0008(12) -0.0055(13) -0.0087(13)
N2 0.0245(16) 0.0206(15) 0.0213(16) -0.0011(12) -0.0066(13) -0.0071(12)
N3 0.0315(18) 0.0230(17) 0.0277(18) 0.0012(13) -0.0051(14) -0.0061(14)
N4 0.0303(17) 0.0231(16) 0.0279(18) -0.0035(13) -0.0125(14) -0.0071(13)
C1 0.032(2) 0.027(2) 0.035(2) -0.0017(17) -0.0050(17) -0.0120(17)
C2 0.038(2) 0.042(3) 0.053(3) -0.003(2) 0.001(2) -0.020(2)
C3 0.042(3) 0.032(2) 0.065(3) -0.005(2) -0.005(2) -0.014(2)
C4 0.027(2) 0.039(2) 0.032(2) -0.0123(18) -0.0073(17) -0.0114(17)
C5 0.042(3) 0.055(3) 0.051(3) -0.027(2) -0.017(2) -0.009(2)
C6 0.043(3) 0.049(3) 0.037(2) -0.001(2) -0.021(2) -0.013(2)
C7 0.0246(19) 0.0235(19) 0.0170(18) -0.0009(14) -0.0006(15) -0.0095(15)
C8 0.024(2) 0.029(2) 0.025(2) -0.0003(16) -0.0039(16) -0.0108(16)
C9 0.028(2) 0.0226(19) 0.024(2) -0.0001(15) -0.0002(16) -0.0051(16)
C10 0.032(2) 0.032(2) 0.038(2) -0.0076(18) -0.0007(18) -0.0027(18)
C11 0.031(2) 0.027(2) 0.024(2) -0.0079(16) 0.0012(16) -0.0042(16)
C12 0.034(2) 0.033(2) 0.026(2) -0.0066(17) -0.0077(17) -0.0135(17)
C13 0.026(2) 0.0274(19) 0.0157(18) -0.0028(15) -0.0010(15) -0.0094(16)
C14 0.028(2) 0.0224(18) 0.0182(19) -0.0047(14) -0.0019(15) -0.0100(15)
C15 0.028(2) 0.039(2) 0.028(2) -0.0049(17) -0.0037(17) -0.0151(17)
C16 0.042(2) 0.041(2) 0.018(2) -0.0011(17) -0.0050(17) -0.0192(19)
C17 0.036(2) 0.032(2) 0.024(2) -0.0002(16) -0.0093(17) -0.0121(18)
C18 0.046(3) 0.061(3) 0.024(2) 0.005(2) -0.0112(19) -0.021(2)
C19 0.027(2) 0.028(2) 0.030(2) -0.0025(16) -0.0081(17) -0.0093(16)
C20 0.0250(19) 0.0216(18) 0.0208(19) -0.0051(15) -0.0040(15) -0.0075(15)
C21 0.048(3) 0.023(2) 0.029(2) 0.0013(16) -0.0101(19) -0.0151(18)
C22 0.094(4) 0.033(2) 0.047(3) 0.002(2) -0.032(3) -0.029(2)
C23 0.058(3) 0.035(2) 0.045(3) 0.010(2) -0.017(2) -0.023(2)
C24 0.025(2) 0.037(2) 0.027(2) -0.0059(17) -0.0050(16) -0.0118(17)
C25 0.027(2) 0.042(2) 0.049(3) -0.018(2) -0.0103(19) -0.0006(18)
C26 0.030(2) 0.069(3) 0.031(2) -0.007(2) 0.0005(18) -0.018(2)
C27 0.023(2) 0.0204(19) 0.032(2) -0.0028(16) -0.0069(16) -0.0045(15)
C28 0.027(2) 0.022(2) 0.035(2) 0.0034(16) -0.0039(17) -0.0042(16)
C29 0.046(3) 0.023(2) 0.049(3) 0.0048(19) -0.005(2) -0.0074(18)
C30 0.048(3) 0.023(2) 0.058(3) -0.007(2) -0.003(2) -0.0113(19)
C31 0.031(2) 0.032(2) 0.047(3) -0.0148(19) -0.0020(19) -0.0089(18)
C32 0.0225(19) 0.0221(19) 0.035(2) -0.0076(16) -0.0063(16) -0.0038(15)
C33 0.050(3) 0.028(2) 0.033(2) 0.0073(18) -0.011(2) -0.0072(19)
C34 0.086(4) 0.067(4) 0.052(3) 0.005(3) -0.032(3) 0.002(3)
C35 0.069(3) 0.052(3) 0.039(3) -0.003(2) -0.005(2) -0.016(3)
C36 0.029(2) 0.027(2) 0.031(2) -0.0102(17) -0.0079(17) -0.0035(16)
C37 0.037(2) 0.033(2) 0.031(2) -0.0041(17) -0.0059(18) -0.0073(18)
C38 0.053(3) 0.051(3) 0.041(3) -0.014(2) -0.017(2) -0.013(2)
C39 0.025(2) 0.028(2) 0.024(2) -0.0061(16) -0.0025(16) -0.0074(16)
C40 0.039(2) 0.033(2) 0.026(2) -0.0053(17) -0.0020(18) -0.0066(18)
C41 0.050(3) 0.039(2) 0.022(2) 0.0029(18) -0.0004(19) -0.011(2)
C42 0.034(2) 0.029(2) 0.028(2) 0.0034(17) -0.0064(18) -0.0063(17)
C43 0.028(2) 0.0215(19) 0.023(2) 0.0000(15) -0.0054(16) -0.0088(15)
C44 0.031(2) 0.025(2) 0.021(2) -0.0007(15) -0.0044(16) -0.0085(16)
C45 0.034(2) 0.0181(18) 0.024(2) 0.0019(15) -0.0034(16) -0.0058(16)
C46 0.036(2) 0.023(2) 0.039(2) -0.0011(18) -0.0055(19) -0.0092(17)
C47 0.052(3) 0.027(2) 0.042(3) -0.0105(19) -0.006(2) -0.013(2)
C48 0.042(3) 0.024(2) 0.039(2) -0.0071(18) -0.002(2) -0.0040(18)
C49 0.032(2) 0.027(2) 0.036(2) -0.0013(18) -0.0058(18) -0.0014(17)
C50 0.034(2) 0.023(2) 0.026(2) 0.0019(16) -0.0084(17) -0.0026(16)
C51 0.042(3) 0.040(3) 0.064(3) -0.024(2) -0.014(2) -0.007(2)
C52 0.062(4) 0.111(5) 0.057(4) -0.005(3) -0.009(3) -0.047(3)
C53 0.067(4) 0.070(4) 0.072(4) 0.001(3) -0.028(3) -0.035(3)
C54 0.032(2) 0.043(2) 0.033(2) -0.0131(19) -0.0090(18) 0.0017(18)
C55 0.072(3) 0.062(3) 0.038(3) 0.005(2) -0.026(2) -0.025(3)
C56 0.075(3) 0.032(2) 0.051(3) -0.010(2) -0.021(3) -0.014(2)

loop_
_atom_type_symbol
_atom_type_description
_atom_type_scat_dispersion_real
_atom_type_scat_dispersion_imag
_atom_type_scat_source
C C 0.0033 0.0016 'International Tables Vol C Tables 4.2.6.8 and 6.1.1.4'
H H 0.0000 0.0000 'International Tables Vol C Tables 4.2.6.8 and 6.1.1.4'
N N 0.0061 0.0033 'International Tables Vol C Tables 4.2.6.8 and 6.1.1.4'
P P 0.1023 0.0942 'International Tables Vol C Tables 4.2.6.8 and 6.1.1.4'
Sc Sc 0.2519 0.3716 'International Tables Vol C Tables 4.2.6.8 and 6.1.1.4'

loop_
_geom_angle_atom_site_label_1
_geom_angle_atom_site_label_2
_geom_angle_atom_site_label_3
_geom_angle
N4 Sc1 N1 99.05(11)
N4 Sc1 C39 127.84(13)
N1 Sc1 C39 132.95(12)
N4 Sc1 N2 163.25(11)
N1 Sc1 N2 97.64(10)
C39 Sc1 N2 35.69(11)
N4 Sc1 P1 90.55(9)
N1 Sc1 P1 71.30(8)
C39 Sc1 P1 101.14(10)
N2 Sc1 P1 96.10(8)
N4 Sc1 P2 98.40(9)
N1 Sc1 P2 71.72(8)
C39 Sc1 P2 101.39(10)
N2 Sc1 P2 85.53(8)
P1 Sc1 P2 142.87(4)
C20 P1 C24 106.48(16)
C20 P1 C21 100.70(16)
C24 P1 C21 107.22(18)
C20 P1 Sc1 91.36(11)
C24 P1 Sc1 127.10(13)
C21 P1 Sc1 117.93(13)
C7 P2 C4 106.07(16)
C7 P2 C1 101.07(16)
C4 P2 C1 106.90(18)
C7 P2 Sc1 94.21(11)
C4 P2 Sc1 127.17(13)
C1 P2 Sc1 116.40(12)
C13 N1 C14 118.3(3)
C13 N1 Sc1 122.7(2)
C14 N1 Sc1 118.9(2)
C43 N2 C39 122.2(3)
C43 N2 Sc1 166.5(2)
C39 N2 Sc1 71.24(19)
C44 N3 C45 119.9(3)
C27 N4 Sc1 147.1(2)
C27 N4 H4N 106.4
Sc1 N4 H4N 106.4
C3 C1 C2 111.8(3)
C3 C1 P2 113.5(3)
C2 C1 P2 113.5(3)
C3 C1 H1 105.8
C2 C1 H1 105.8
P2 C1 H1 105.8
C1 C2 H2A 109.5
C1 C2 H2B 109.5
H2A C2 H2B 109.5
C1 C2 H2C 109.5
H2A C2 H2C 109.5
H2B C2 H2C 109.5
C1 C3 H3A 109.5
C1 C3 H3B 109.5
H3A C3 H3B 109.5
C1 C3 H3C 109.5
H3A C3 H3C 109.5
H3B C3 H3C 109.5
C5 C4 C6 110.2(3)
C5 C4 P2 111.3(3)
C6 C4 P2 110.3(3)
C5 C4 H4 108.3
C6 C4 H4 108.3
P2 C4 H4 108.3
C4 C5 H5A 109.5
C4 C5 H5B 109.5
H5A C5 H5B 109.5
C4 C5 H5C 109.5
H5A C5 H5C 109.5
H5B C5 H5C 109.5
C4 C6 H6A 109.5
C4 C6 H6B 109.5
H6A C6 H6B 109.5
C4 C6 H6C 109.5
H6A C6 H6C 109.5
H6B C6 H6C 109.5
C8 C7 C13 120.0(3)
C8 C7 P2 124.9(3)
C13 C7 P2 115.1(3)
C9 C8 C7 122.4(3)
C9 C8 H8 118.8
C7 C8 H8 118.8
C11 C9 C8 117.1(3)
C11 C9 C10 120.8(3)
C8 C9 C10 122.1(3)
C9 C10 H10A 109.5
C9 C10 H10B 109.5
H10A C10 H10B 109.5
C9 C10 H10C 109.5
H10A C10 H10C 109.5
H10B C10 H10C 109.5
C12 C11 C9 121.9(3)
C12 C11 H11 119.1
C9 C11 H11 119.1
C11 C12 C13 121.7(3)
C11 C12 H12 119.2
C13 C12 H12 119.2
N1 C13 C7 120.0(3)
N1 C13 C12 122.8(3)
C7 C13 C12 117.1(3)
C15 C14 N1 123.5(3)
C15 C14 C20 117.6(3)
N1 C14 C20 118.7(3)
C16 C15 C14 121.2(4)
C16 C15 H15 119.4
C14 C15 H15 119.4
C15 C16 C17 121.9(4)
C15 C16 H16 119.1
C17 C16 H16 119.1
C16 C17 C19 117.3(3)
C16 C17 C18 121.7(3)
C19 C17 C18 121.0(3)
C17 C18 H18A 109.5
C17 C18 H18B 109.5
H18A C18 H18B 109.5
C17 C18 H18C 109.5
H18A C18 H18C 109.5
H18B C18 H18C 109.5
C17 C19 C20 122.2(3)
C17 C19 H19 118.9
C20 C19 H19 118.9
C19 C20 C14 119.8(3)
C19 C20 P1 125.3(3)
C14 C20 P1 114.8(2)
C22 C21 C23 112.6(3)
C22 C21 P1 113.1(3)
C23 C21 P1 113.7(3)
C22 C21 H21 105.5
C23 C21 H21 105.5
P1 C21 H21 105.5
C21 C22 H22A 109.5
C21 C22 H22B 109.5
H22A C22 H22B 109.5
C21 C22 H22C 109.5
H22A C22 H22C 109.5
H22B C22 H22C 109.5
C21 C23 H23A 109.5
C21 C23 H23B 109.5
H23A C23 H23B 109.5
C21 C23 H23C 109.5
H23A C23 H23C 109.5
H23B C23 H23C 109.5
C26 C24 C25 110.0(3)
C26 C24 P1 109.2(3)
C25 C24 P1 109.7(3)
C26 C24 H24 109.3
C25 C24 H24 109.3
P1 C24 H24 109.3
C24 C25 H25A 109.5
C24 C25 H25B 109.5
H25A C25 H25B 109.5
C24 C25 H25C 109.5
H25A C25 H25C 109.5
H25B C25 H25C 109.5
C24 C26 H26A 109.5
C24 C26 H26B 109.5
H26A C26 H26B 109.5
C24 C26 H26C 109.5
H26A C26 H26C 109.5
H26B C26 H26C 109.5
N4 C27 C32 118.9(3)
N4 C27 C28 121.5(3)
C32 C27 C28 119.6(3)
C29 C28 C27 118.2(4)
C29 C28 C33 120.8(3)
C27 C28 C33 120.8(3)
C30 C29 C28 121.7(4)
C30 C29 H29 119.2
C28 C29 H29 119.2
C29 C30 C31 120.2(4)
C29 C30 H30 119.9
C31 C30 H30 119.9
C30 C31 C32 120.8(4)
C30 C31 H31 119.6
C32 C31 H31 119.6
C31 C32 C27 119.4(3)
C31 C32 C36 121.0(3)
C27 C32 C36 119.7(3)
C28 C33 C35 111.3(4)
C28 C33 C34 114.0(4)
C35 C33 C34 109.7(4)
C28 C33 H33 107.2
C35 C33 H33 107.2
C34 C33 H33 107.2
C33 C34 H34A 109.5
C33 C34 H34B 109.5
H34A C34 H34B 109.5
C33 C34 H34C 109.5
H34A C34 H34C 109.5
H34B C34 H34C 109.5
C33 C35 H35A 109.5
C33 C35 H35B 109.5
H35A C35 H35B 109.5
C33 C35 H35C 109.5
H35A C35 H35C 109.5
H35B C35 H35C 109.5
C32 C36 C38 115.2(3)
C32 C36 C37 110.2(3)
C38 C36 C37 110.1(3)
C32 C36 H36 107.0
C38 C36 H36 107.0
C37 C36 H36 107.0
C36 C37 H37A 109.5
C36 C37 H37B 109.5
H37A C37 H37B 109.5
C36 C37 H37C 109.5
H37A C37 H37C 109.5
H37B C37 H37C 109.5
C36 C38 H38A 109.5
C36 C38 H38B 109.5
H38A C38 H38B 109.5
C36 C38 H38C 109.5
H38A C38 H38C 109.5
H38B C38 H38C 109.5
N2 C39 C40 117.4(3)
N2 C39 Sc1 73.07(19)
C40 C39 Sc1 169.6(3)
C41 C40 C39 121.4(4)
C41 C40 H40 119.3
C39 C40 H40 119.3
C42 C41 C40 119.2(4)
C42 C41 H41 120.4
C40 C41 H41 120.4
C41 C42 C43 119.3(3)
C41 C42 H42 120.4
C43 C42 H42 120.4
N2 C43 C42 120.5(3)
N2 C43 C44 117.4(3)
C42 C43 C44 122.0(3)
N3 C44 C43 120.6(3)
N3 C44 H44 119.7
C43 C44 H44 119.7
C50 C45 C46 122.1(3)
C50 C45 N3 117.0(3)
C46 C45 N3 120.6(3)
C47 C46 C45 117.1(4)
C47 C46 C51 121.1(4)
C45 C46 C51 121.6(4)
C48 C47 C46 121.7(4)
C48 C47 H47 119.2
C46 C47 H47 119.2
C49 C48 C47 120.2(4)
C49 C48 H48 119.9
C47 C48 H48 119.9
C48 C49 C50 121.0(4)
C48 C49 H49 119.5
C50 C49 H49 119.5
C49 C50 C45 117.7(4)
C49 C50 C54 120.7(3)
C45 C50 C54 121.5(3)
C53 C51 C46 115.1(4)
C53 C51 C52 110.7(4)
C46 C51 C52 110.0(4)
C53 C51 H51 106.9
C46 C51 H51 106.9
C52 C51 H51 106.9
C51 C52 H52A 109.5
C51 C52 H52B 109.5
H52A C52 H52B 109.5
C51 C52 H52C 109.5
H52A C52 H52C 109.5
H52B C52 H52C 109.5
C51 C53 H53A 109.5
C51 C53 H53B 109.5
H53A C53 H53B 109.5
C51 C53 H53C 109.5
H53A C53 H53C 109.5
H53B C53 H53C 109.5
C56 C54 C55 110.0(4)
C56 C54 C50 111.2(3)
C55 C54 C50 112.5(3)
C56 C54 H54 107.7
C55 C54 H54 107.7
C50 C54 H54 107.7
C54 C55 H55A 109.5
C54 C55 H55B 109.5
H55A C55 H55B 109.5
C54 C55 H55C 109.5
H55A C55 H55C 109.5
H55B C55 H55C 109.5
C54 C56 H56A 109.5
C54 C56 H56B 109.5
H56A C56 H56B 109.5
C54 C56 H56C 109.5
H56A C56 H56C 109.5
H56B C56 H56C 109.5
C2S C1S H1S1 109.5
C2S C1S H1S2 109.5
H1S1 C1S H1S2 109.5
C2S C1S H1S3 109.5
H1S1 C1S H1S3 109.5
H1S2 C1S H1S3 109.5
C3S C2S C1S 108.0(14)
C3S C2S H2S1 110.1
C1S C2S H2S1 110.1
C3S C2S H2S2 110.1
C1S C2S H2S2 110.1
H2S1 C2S H2S2 108.4
C2S C3S C4S 97.7(16)
C2S C3S H3S1 112.2
C4S C3S H3S1 112.2
C2S C3S H3S2 112.2
C4S C3S H3S2 112.2
H3S1 C3S H3S2 109.8
C5S C4S C3S 100.0(12)
C5S C4S H4S1 111.8
C3S C4S H4S1 111.8
C5S C4S H4S2 111.8
C3S C4S H4S2 111.8
H4S1 C4S H4S2 109.5
C4S C5S H5S1 109.5
C4S C5S H5S2 109.5
H5S1 C5S H5S2 109.5
C4S C5S H5S3 109.5
H5S1 C5S H5S3 109.5
H5S2 C5S H5S3 109.5
C2D C1D H1D1 109.5
C2D C1D H1D2 109.5
H1D1 C1D H1D2 109.5
C2D C1D H1D3 109.5
H1D1 C1D H1D3 109.5
H1D2 C1D H1D3 109.5
C1D C2D C3D 92.3(15)
C1D C2D H2D1 113.2
C3D C2D H2D1 113.2
C1D C2D H2D2 113.2
C3D C2D H2D2 113.2
H2D1 C2D H2D2 110.6
C2D C3D C4D 87.4(15)
C2D C3D H3D1 114.1
C4D C3D H3D1 114.1
C2D C3D H3D2 114.1
C4D C3D H3D2 114.1
H3D1 C3D H3D2 111.3
C5D C4D C3D 95.4(16)
C5D C4D H4D1 112.7
C3D C4D H4D1 112.7
C5D C4D H4D2 112.7
C3D C4D H4D2 112.7
H4D1 C4D H4D2 110.2
C4D C5D H5D1 109.5
C4D C5D H5D2 109.5
H5D1 C5D H5D2 109.5
C4D C5D H5D3 109.5
H5D1 C5D H5D3 109.5
H5D2 C5D H5D3 109.5

loop_
_geom_bond_atom_site_label_1
_geom_bond_atom_site_label_2
_geom_bond_distance
Sc1 N4 2.073(3)
Sc1 N1 2.155(3)
Sc1 C39 2.212(4)
Sc1 N2 2.235(3)
Sc1 P1 2.7415(11)
Sc1 P2 2.7604(12)
P1 C20 1.825(3)
P1 C24 1.851(4)
P1 C21 1.861(4)
P2 C7 1.829(4)
P2 C4 1.853(4)
P2 C1 1.863(4)
N1 C13 1.402(4)
N1 C14 1.405(4)
N2 C43 1.359(4)
N2 C39 1.363(4)
N3 C44 1.267(4)
N3 C45 1.431(5)
N4 C27 1.398(4)
N4 H4N 0.8800
C1 C3 1.516(5)
C1 C2 1.532(5)
C1 H1 1.0000
C2 H2A 0.9800
C2 H2B 0.9800
C2 H2C 0.9800
C3 H3A 0.9800
C3 H3B 0.9800
C3 H3C 0.9800
C4 C5 1.525(5)
C4 C6 1.528(5)
C4 H4 1.0000
C5 H5A 0.9800
C5 H5B 0.9800
C5 H5C 0.9800
C6 H6A 0.9800
C6 H6B 0.9800
C6 H6C 0.9800
C7 C8 1.402(5)
C7 C13 1.407(5)
C8 C9 1.393(5)
C8 H8 0.9500
C9 C11 1.391(5)
C9 C10 1.515(5)
C10 H10A 0.9800
C10 H10B 0.9800
C10 H10C 0.9800
C11 C12 1.375(5)
C11 H11 0.9500
C12 C13 1.414(5)
C12 H12 0.9500
C14 C15 1.404(5)
C14 C20 1.412(5)
C15 C16 1.383(5)
C15 H15 0.9500
C16 C17 1.386(5)
C16 H16 0.9500
C17 C19 1.394(5)
C17 C18 1.513(5)
C18 H18A 0.9800
C18 H18B 0.9800
C18 H18C 0.9800
C19 C20 1.397(5)
C19 H19 0.9500
C21 C22 1.526(5)
C21 C23 1.533(5)
C21 H21 1.0000
C22 H22A 0.9800
C22 H22B 0.9800
C22 H22C 0.9800
C23 H23A 0.9800
C23 H23B 0.9800
C23 H23C 0.9800
C24 C26 1.530(5)
C24 C25 1.533(5)
C24 H24 1.0000
C25 H25A 0.9800
C25 H25B 0.9800
C25 H25C 0.9800
C26 H26A 0.9800
C26 H26B 0.9800
C26 H26C 0.9800
C27 C32 1.413(5)
C27 C28 1.424(5)
C28 C29 1.401(5)
C28 C33 1.512(6)
C29 C30 1.368(6)
C29 H29 0.9500
C30 C31 1.386(6)
C30 H30 0.9500
C31 C32 1.393(5)
C31 H31 0.9500
C32 C36 1.510(5)
C33 C35 1.528(6)
C33 C34 1.529(6)
C33 H33 1.0000
C34 H34A 0.9800
C34 H34B 0.9800
C34 H34C 0.9800
C35 H35A 0.9800
C35 H35B 0.9800
C35 H35C 0.9800
C36 C38 1.523(5)
C36 C37 1.530(5)
C36 H36 1.0000
C37 H37A 0.9800
C37 H37B 0.9800
C37 H37C 0.9800
C38 H38A 0.9800
C38 H38B 0.9800
C38 H38C 0.9800
C39 C40 1.397(5)
C40 C41 1.387(5)
C40 H40 0.9500
C41 C42 1.379(5)
C41 H41 0.9500
C42 C43 1.382(5)
C42 H42 0.9500
C43 C44 1.468(5)
C44 H44 0.9500
C45 C50 1.401(5)
C45 C46 1.403(5)
C46 C47 1.392(5)
C46 C51 1.515(6)
C47 C48 1.380(6)
C47 H47 0.9500
C48 C49 1.367(5)
C48 H48 0.9500
C49 C50 1.400(5)
C49 H49 0.9500
C50 C54 1.526(5)
C51 C53 1.513(6)
C51 C52 1.533(7)
C51 H51 1.0000
C52 H52A 0.9800
C52 H52B 0.9800
C52 H52C 0.9800
C53 H53A 0.9800
C53 H53B 0.9800
C53 H53C 0.9800
C54 C56 1.521(6)
C54 C55 1.526(5)
C54 H54 1.0000
C55 H55A 0.9800
C55 H55B 0.9800
C55 H55C 0.9800
C56 H56A 0.9800
C56 H56B 0.9800
C56 H56C 0.9800
C1S C2S 1.525(12)
C1S H1S1 0.9800
C1S H1S2 0.9800
C1S H1S3 0.9800
C2S C3S 1.448(15)
C2S H2S1 0.9900
C2S H2S2 0.9900
C3S C4S 1.560(15)
C3S H3S1 0.9900
C3S H3S2 0.9900
C4S C5S 1.542(13)
C4S H4S1 0.9900
C4S H4S2 0.9900
C5S H5S1 0.9800
C5S H5S2 0.9800
C5S H5S3 0.9800
C1D C2D 1.425(15)
C1D H1D1 0.9800
C1D H1D2 0.9800
C1D H1D3 0.9800
C2D C3D 1.552(17)
C2D H2D1 0.9900
C2D H2D2 0.9900
C3D C4D 1.557(17)
C3D H3D1 0.9900
C3D H3D2 0.9900
C4D C5D 1.552(15)
C4D H4D1 0.9900
C4D H4D2 0.9900
C5D H5D1 0.9800
C5D H5D2 0.9800
C5D H5D3 0.9800

loop_
_geom_torsion_atom_site_label_1
_geom_torsion_atom_site_label_2
_geom_torsion_atom_site_label_3
_geom_torsion_atom_site_label_4
_geom_torsion
N4 Sc1 P1 C20 63.13(14)
N1 Sc1 P1 C20 -36.24(13)
C39 Sc1 P1 C20 -168.03(14)
N2 Sc1 P1 C20 -132.27(13)
P2 Sc1 P1 C20 -41.63(13)
N4 Sc1 P1 C24 -48.82(17)
N1 Sc1 P1 C24 -148.19(17)
C39 Sc1 P1 C24 80.02(17)
N2 Sc1 P1 C24 115.78(17)
P2 Sc1 P1 C24 -153.58(15)
N4 Sc1 P1 C21 166.00(17)
N1 Sc1 P1 C21 66.63(16)
C39 Sc1 P1 C21 -65.16(17)
N2 Sc1 P1 C21 -29.40(16)
P2 Sc1 P1 C21 61.24(16)
N4 Sc1 P2 C7 -125.98(14)
N1 Sc1 P2 C7 -29.16(13)
C39 Sc1 P2 C7 102.55(14)
N2 Sc1 P2 C7 70.41(13)
P1 Sc1 P2 C7 -23.79(13)
N4 Sc1 P2 C4 120.19(18)
N1 Sc1 P2 C4 -143.00(17)
C39 Sc1 P2 C4 -11.29(18)
N2 Sc1 P2 C4 -43.42(17)
P1 Sc1 P2 C4 -137.62(15)
N4 Sc1 P2 C1 -21.41(16)
N1 Sc1 P2 C1 75.40(16)
C39 Sc1 P2 C1 -152.89(17)
N2 Sc1 P2 C1 174.98(16)
P1 Sc1 P2 C1 80.78(15)
N4 Sc1 N1 C13 132.8(3)
C39 Sc1 N1 C13 -51.7(3)
N2 Sc1 N1 C13 -45.8(3)
P1 Sc1 N1 C13 -139.7(3)
P2 Sc1 N1 C13 36.9(2)
N4 Sc1 N1 C14 -43.5(3)
C39 Sc1 N1 C14 131.9(2)
N2 Sc1 N1 C14 137.9(2)
P1 Sc1 N1 C14 44.0(2)
P2 Sc1 N1 C14 -139.4(2)
N4 Sc1 N2 C43 -163.6(9)
N1 Sc1 N2 C43 11.7(10)
C39 Sc1 N2 C43 -175.8(11)
P1 Sc1 N2 C43 83.6(10)
P2 Sc1 N2 C43 -59.2(10)
N4 Sc1 N2 C39 12.3(5)
N1 Sc1 N2 C39 -172.5(2)
P1 Sc1 N2 C39 -100.61(19)
P2 Sc1 N2 C39 116.65(19)
N1 Sc1 N4 C27 -135.7(4)
C39 Sc1 N4 C27 48.6(5)
N2 Sc1 N4 C27 39.5(7)
P1 Sc1 N4 C27 153.2(4)
P2 Sc1 N4 C27 -63.0(4)
C7 P2 C1 C3 165.4(3)
C4 P2 C1 C3 -83.9(3)
Sc1 P2 C1 C3 65.0(3)
C7 P2 C1 C2 -65.6(3)
C4 P2 C1 C2 45.1(3)
Sc1 P2 C1 C2 -166.0(2)
C7 P2 C4 C5 171.2(3)
C1 P2 C4 C5 64.0(3)
Sc1 P2 C4 C5 -80.5(3)
C7 P2 C4 C6 -66.1(3)
C1 P2 C4 C6 -173.4(3)
Sc1 P2 C4 C6 42.2(3)
C4 P2 C7 C8 -23.9(3)
C1 P2 C7 C8 87.5(3)
Sc1 P2 C7 C8 -154.6(3)
C4 P2 C7 C13 158.0(3)
C1 P2 C7 C13 -90.7(3)
Sc1 P2 C7 C13 27.3(3)
C13 C7 C8 C9 -0.5(5)
P2 C7 C8 C9 -178.6(3)
C7 C8 C9 C11 0.7(5)
C7 C8 C9 C10 -179.9(3)
C8 C9 C11 C12 -0.2(5)
C10 C9 C11 C12 -179.5(3)
C9 C11 C12 C13 -0.6(6)
C14 N1 C13 C7 144.6(3)
Sc1 N1 C13 C7 -31.7(4)
C14 N1 C13 C12 -39.6(5)
Sc1 N1 C13 C12 144.0(3)
C8 C7 C13 N1 175.8(3)
P2 C7 C13 N1 -6.0(4)
C8 C7 C13 C12 -0.2(5)
P2 C7 C13 C12 178.0(3)
C11 C12 C13 N1 -175.1(3)
C11 C12 C13 C7 0.8(5)
C13 N1 C14 C15 -38.1(5)
Sc1 N1 C14 C15 138.4(3)
C13 N1 C14 C20 147.4(3)
Sc1 N1 C14 C20 -36.1(4)
N1 C14 C15 C16 -172.9(3)
C20 C14 C15 C16 1.6(5)
C14 C15 C16 C17 -0.1(6)
C15 C16 C17 C19 -1.0(6)
C15 C16 C17 C18 179.1(4)
C16 C17 C19 C20 0.6(6)
C18 C17 C19 C20 -179.5(4)
C17 C19 C20 C14 0.9(5)
C17 C19 C20 P1 -176.7(3)
C15 C14 C20 C19 -1.9(5)
N1 C14 C20 C19 172.9(3)
C15 C14 C20 P1 175.9(3)
N1 C14 C20 P1 -9.3(4)
C24 P1 C20 C19 -18.0(4)
C21 P1 C20 C19 93.7(3)
Sc1 P1 C20 C19 -147.6(3)
C24 P1 C20 C14 164.3(3)
C21 P1 C20 C14 -84.0(3)
Sc1 P1 C20 C14 34.8(2)
C20 P1 C21 C22 -67.0(3)
C24 P1 C21 C22 44.1(4)
Sc1 P1 C21 C22 -164.3(3)
C20 P1 C21 C23 162.9(3)
C24 P1 C21 C23 -85.9(3)
Sc1 P1 C21 C23 65.6(3)
C20 P1 C24 C26 172.6(3)
C21 P1 C24 C26 65.5(3)
Sc1 P1 C24 C26 -82.7(3)
C20 P1 C24 C25 -66.8(3)
C21 P1 C24 C25 -173.9(3)
Sc1 P1 C24 C25 38.0(3)
Sc1 N4 C27 C32 -22.1(6)
Sc1 N4 C27 C28 155.7(3)
N4 C27 C28 C29 -173.0(3)
C32 C27 C28 C29 4.9(5)
N4 C27 C28 C33 3.6(5)
C32 C27 C28 C33 -178.6(3)
C27 C28 C29 C30 -1.6(6)
C33 C28 C29 C30 -178.1(4)
C28 C29 C30 C31 -1.0(7)
C29 C30 C31 C32 0.3(6)
C30 C31 C32 C27 3.0(6)
C30 C31 C32 C36 -176.4(3)
N4 C27 C32 C31 172.3(3)
C28 C27 C32 C31 -5.6(5)
N4 C27 C32 C36 -8.2(5)
C28 C27 C32 C36 173.9(3)
C29 C28 C33 C35 93.9(4)
C27 C28 C33 C35 -82.5(4)
C29 C28 C33 C34 -30.7(6)
C27 C28 C33 C34 152.8(4)
C31 C32 C36 C38 -19.7(5)
C27 C32 C36 C38 160.8(3)
C31 C32 C36 C37 105.5(4)
C27 C32 C36 C37 -74.0(4)
C43 N2 C39 C40 -0.9(5)
Sc1 N2 C39 C40 -179.8(4)
C43 N2 C39 Sc1 178.8(3)
N4 Sc1 C39 N2 -175.56(17)
N1 Sc1 C39 N2 10.2(3)
P1 Sc1 C39 N2 84.93(18)
P2 Sc1 C39 N2 -65.36(19)
N4 Sc1 C39 C40 3.3(17)
N1 Sc1 C39 C40 -171.0(15)
P1 Sc1 C39 C40 -96.2(16)
P2 Sc1 C39 C40 113.5(16)
N2 C39 C40 C41 -0.2(6)
Sc1 C39 C40 C41 -178.9(14)
C39 C40 C41 C42 0.5(6)
C40 C41 C42 C43 0.3(6)
C39 N2 C43 C42 1.7(5)
Sc1 N2 C43 C42 177.0(8)
C39 N2 C43 C44 -175.9(3)
Sc1 N2 C43 C44 -0.6(12)
C41 C42 C43 N2 -1.3(6)
C41 C42 C43 C44 176.1(4)
C45 N3 C44 C43 -178.1(3)
N2 C43 C44 N3 177.8(3)
C42 C43 C44 N3 0.2(6)
C44 N3 C45 C50 113.7(4)
C44 N3 C45 C46 -72.3(5)
C50 C45 C46 C47 -2.1(5)
N3 C45 C46 C47 -175.8(3)
C50 C45 C46 C51 173.8(4)
N3 C45 C46 C51 0.1(5)
C45 C46 C47 C48 0.1(6)
C51 C46 C47 C48 -175.9(4)
C46 C47 C48 C49 1.5(6)
C47 C48 C49 C50 -1.1(6)
C48 C49 C50 C45 -0.8(6)
C48 C49 C50 C54 -179.1(4)
C46 C45 C50 C49 2.4(5)
N3 C45 C50 C49 176.4(3)
C46 C45 C50 C54 -179.3(3)
N3 C45 C50 C54 -5.3(5)
C47 C46 C51 C53 -33.7(6)
C45 C46 C51 C53 150.6(4)
C47 C46 C51 C52 92.1(5)
C45 C46 C51 C52 -83.7(5)
C49 C50 C54 C56 68.6(5)
C45 C50 C54 C56 -109.7(4)
C49 C50 C54 C55 -55.2(5)
C45 C50 C54 C55 126.5(4)
C1S C2S C3S C4S 115.9(15)
C2S C3S C4S C5S -150.9(14)
C1D C2D C3D C4D -61(2)
C2D C3D C4D C5D 143(2)
